data_1570039
loop_
_publ_author_name
'Goyal, Karan'
'Kukier, Garrett A.'
'Chen, Xiangyang'
'Turlik, Aneta'
'Houk, K. N.'
'Sarpong, Richmond'

_publ_section_title
;
 Rearrangement of a carboxy-substituted spiro[4.4]nonatriene to annulated
 fulvenes through a Pd(ii)-mediated 1,5-vinyl shift.
;
_journal_issue 42
_journal_name_full 'Chemical science'
_journal_page_first 11809
_journal_page_last 11817
_journal_paper_doi 10.1039/d3sc03222a
_journal_volume 14
_journal_year 2023
_chemical_formula_moiety 'C18 H16 O4'
_chemical_formula_sum 'C18 H16 O4'
_chemical_formula_weight 296.31
_space_group_crystal_system monoclinic
_space_group_IT_number 14
_space_group_name_Hall '-P 2yn'
_space_group_name_H-M_alt 'P 1 21/n 1'
_atom_sites_solution_hydrogens mixed
_atom_sites_solution_primary dual
_audit_creation_date 2021-09-07
_audit_creation_method
;
Olex2 1.2
(compiled 2018.05.29 svn.r3508 for OlexSys, GUI svn.r5506)
;
_audit_update_record
;
2023-03-02 deposited with the CCDC.	2023-09-20 downloaded from the CCDC.
;
_cell_angle_alpha 90
_cell_angle_beta 93.4998(12)
_cell_angle_gamma 90
_cell_formula_units_Z 8
_cell_length_a 10.18735(13)
_cell_length_b 13.9611(2)
_cell_length_c 21.4180(3)
_cell_measurement_reflns_used 19242
_cell_measurement_temperature 100
_cell_measurement_theta_max 78.4650
_cell_measurement_theta_min 4.1240
_cell_volume 3040.53(7)
_computing_cell_refinement 'CrysAlisPro 1.171.41.112a (Rigaku OD, 2021)'
_computing_data_collection 'CrysAlisPro 1.171.41.112a (Rigaku OD, 2021)'
_computing_data_reduction 'CrysAlisPro 1.171.41.112a (Rigaku OD, 2021)'
_computing_molecular_graphics 'Olex2 (Dolomanov et al., 2009)'
_computing_publication_material 'Olex2 (Dolomanov et al., 2009)'
_computing_structure_refinement 'ShelXL (Sheldrick, 2015)'
_diffrn_ambient_temperature 100
_diffrn_detector 'Hybrid Pixel Array Detector'
_diffrn_detector_area_resol_mean 5.8140
_diffrn_detector_type 'Pilatus 200K'
_diffrn_measured_fraction_theta_full 0.994
_diffrn_measured_fraction_theta_max 0.983
_diffrn_measurement_details
;
List of Runs (angles in degrees, time in seconds):

  # Type    Start    End  Width  t~exp~   \w     \q     \k     \f   Frames
#--------------------------------------------------------------------------
  1  \w     83.00 123.00   0.50    0.50    --   50.71  77.00  60.00   80
  2  \w     95.00 151.00   0.50    0.50    --  107.75  61.00  90.00  112
  3  \w     86.00 124.00   0.50    0.50    --   50.71  77.00   0.00   76
  4  \w     91.00 116.00   0.50    0.50    --   50.71  77.00 -30.00   50
  5  \w     84.00 122.00   0.50    0.50    --   50.71  77.00-150.00   76
  6  \w     95.00 163.00   0.50    0.50    --  107.75  15.00-120.00  136
  7  \w    120.00 146.00   0.50    0.50    --  107.75  13.00-151.00   52
  8  \w     38.00 131.00   0.50    0.50    --   50.71  13.00-151.00  186
  9  \w     31.00 104.00   0.50    0.50    --  107.75 -94.00 -60.00  146
 10  \w     37.00  64.00   0.50    0.50    --  107.75-111.00-180.00   54
 11  \w     84.00 109.00   0.50    0.50    --  107.75-111.00-180.00   50
 12  \w     54.00 106.00   0.50    0.50    --  107.75 -94.00 -90.00  104
 13  \w     52.00 104.00   0.50    0.50    --  107.75 -94.00 -30.00  104
 14  \w     34.00 101.00   0.50    0.50    --  107.75 -77.00 -60.00  134
 15  \w     39.00 102.00   0.50    0.50    --  107.75 -77.00-150.00  126
 16  \w     39.00  67.00   0.50    0.50    --  107.75 -61.00-150.00   56
 17  \w     36.00  61.00   0.50    0.50    --  107.75 -61.00-120.00   50
 18  \w     40.00  66.00   0.50    0.50    --  107.75 -61.00 -30.00   52
 19  \w     37.00  65.00   0.50    0.50    --  107.75 -61.00  60.00   56
 20  \w     51.00 100.00   0.50    0.50    --  107.75 -77.00 150.00   98
 21  \w     38.00  64.00   0.50    0.50    --  107.75 -61.00 150.00   52
 22  \w    -28.00  21.00   0.50    0.50    --   50.71 -13.00  36.00   98
 23  \w    -26.00  40.00   0.50    0.50    --   50.71 -38.00 -60.00  132
 24  \w    -27.00  29.00   0.50    0.50    --  -50.71  13.00-151.00  112
 25  \w    -51.00 -24.00   0.50    0.50    -- -100.00  45.00-180.00   54
 26  \w    -54.00 -29.00   0.50    0.50    -- -100.00  45.00-150.00   50
 27  \w    -71.00 -10.00   0.50    0.50    --  -50.71  77.00  90.00  122
 28  \w     -6.00  20.00   0.50    0.50    --  -50.71  77.00  90.00   52
 29  \w    -54.00 -29.00   0.50    0.50    -- -100.00  45.00 150.00   50
 30  \w    -67.00 -40.00   0.50    0.50    -- -100.00  61.00 -60.00   54
 31  \w   -178.00-107.00   0.50    0.50    -- -100.00 -13.00  36.00  142
 32  \w   -175.00-133.00   0.50    0.50    -- -100.00 -45.00  90.00   84
 33  \w   -125.00-100.00   0.50    0.50    -- -100.00 -45.00  90.00   50
 34  \w   -117.00 -88.00   0.50    0.50    -- -100.00 -15.00 -30.00   58
 35  \w   -178.00-122.00   0.50    0.50    -- -100.00 -15.00 -30.00  112
 36  \w   -130.00 -38.00   0.50    0.50    --  -50.71 -13.00  36.00  184
;
_diffrn_measurement_device 'four-circle diffractometer'
_diffrn_measurement_device_type 'ROD, Synergy Custom DW system, Pilatus 200K'
_diffrn_measurement_method '\w scans'
_diffrn_orient_matrix_type 'CrysAlisPro convention (1999,Acta A55,543-557)'
_diffrn_orient_matrix_UB_11 0.1372645000
_diffrn_orient_matrix_UB_12 -0.0067224000
_diffrn_orient_matrix_UB_13 0.0340645000
_diffrn_orient_matrix_UB_21 0.0640039000
_diffrn_orient_matrix_UB_22 0.0197521000
_diffrn_orient_matrix_UB_23 -0.0620816000
_diffrn_orient_matrix_UB_31 -0.0033090000
_diffrn_orient_matrix_UB_32 0.1083424000
_diffrn_orient_matrix_UB_33 0.0134312000
_diffrn_radiation_monochromator mirror
_diffrn_radiation_probe x-ray
_diffrn_radiation_type CuK\a
_diffrn_radiation_wavelength 1.54184
_diffrn_reflns_av_R_equivalents 0.0295
_diffrn_reflns_av_unetI/netI 0.0208
_diffrn_reflns_Laue_measured_fraction_full 0.994
_diffrn_reflns_Laue_measured_fraction_max 0.983
_diffrn_reflns_limit_h_max 12
_diffrn_reflns_limit_h_min -12
_diffrn_reflns_limit_k_max 17
_diffrn_reflns_limit_k_min -13
_diffrn_reflns_limit_l_max 26
_diffrn_reflns_limit_l_min -25
_diffrn_reflns_number 33501
_diffrn_reflns_point_group_measured_fraction_full 0.994
_diffrn_reflns_point_group_measured_fraction_max 0.983
_diffrn_reflns_theta_full 67.684
_diffrn_reflns_theta_max 74.502
_diffrn_reflns_theta_min 3.781
_diffrn_source 'Rotating-anode X-ray tube'
_diffrn_source_type 'Rigaku (Cu) X-ray Source'
_exptl_absorpt_coefficient_mu 0.748
_exptl_absorpt_correction_T_max 1.00000
_exptl_absorpt_correction_T_min 0.85005
_exptl_absorpt_correction_type multi-scan
_exptl_absorpt_process_details
;
CrysAlisPro 1.171.41.112a (Rigaku Oxford Diffraction, 2021)
Empirical absorption correction using spherical harmonics,
implemented in SCALE3 ABSPACK scaling algorithm.
;
_exptl_crystal_colour colourless
_exptl_crystal_colour_primary colourless
_exptl_crystal_density_diffrn 1.295
_exptl_crystal_description block
_exptl_crystal_F_000 1248
_exptl_crystal_recrystallization_method 'Re-crystallisation from solvent: dichloromethane'
_exptl_crystal_size_max 0.2
_exptl_crystal_size_mid 0.11
_exptl_crystal_size_min 0.08
_refine_diff_density_max 0.240
_refine_diff_density_min -0.222
_refine_diff_density_rms 0.042
_refine_ls_extinction_method none
_refine_ls_goodness_of_fit_ref 1.024
_refine_ls_hydrogen_treatment mixed
_refine_ls_matrix_type full
_refine_ls_number_parameters 407
_refine_ls_number_reflns 6110
_refine_ls_number_restraints 0
_refine_ls_restrained_S_all 1.024
_refine_ls_R_factor_all 0.0405
_refine_ls_R_factor_gt 0.0351
_refine_ls_shift/su_max 0.001
_refine_ls_shift/su_mean 0.000
_refine_ls_structure_factor_coef Fsqd
_refine_ls_weighting_details 'w=1/[\s^2^(Fo^2^)+(0.0439P)^2^+1.1344P] where P=(Fo^2^+2Fc^2^)/3'
_refine_ls_weighting_scheme calc
_refine_ls_wR_factor_gt 0.0887
_refine_ls_wR_factor_ref 0.0939
_reflns_Friedel_coverage 0.000
_reflns_number_gt 5463
_reflns_number_total 6110
_reflns_threshold_expression 'I > 2\s(I)'
_cod_data_source_file d3sc03222a1.cif
_cod_data_source_block KGoyal03_Sarpong
_cod_depositor_comments 'Adding full bibliography for 1570039--1570041.cif.'
_cod_original_cell_volume 3040.55(7)
_cod_database_code 1570039
_shelx_shelxl_version_number 2014/7
_chemical_oxdiff_formula 'C N O H'
_shelx_space_group_comment
;
The symmetry employed for this shelxl refinement is uniquely defined
by the following loop, which should always be used as a source of
symmetry information in preference to the above space-group names.
They are only intended as comments.
;
_shelx_estimated_absorpt_t_max 0.943
_shelx_estimated_absorpt_t_min 0.865
_diffrn_oxdiff_digest_frames
;
01c00ba8899cc97f7dd74dedae370ee4b903204558b
;
_reflns_odcompleteness_completeness 98.23
_reflns_odcompleteness_iscentric 1
_reflns_odcompleteness_theta 74.33
_olex2_refinement_description
;
1. Fixed Uiso
 At 1.2 times of:
  All C(H) groups, All C(H,H) groups
 At 1.5 times of:
  All C(H,H,H) groups
2.a Ternary CH refined with riding coordinates:
 C11A(H11A), C11B(H11B)
2.b Secondary CH2 refined with riding coordinates:
 C12A(H12A,H12B), C12B(H12C,H12D)
2.c Aromatic/amide H refined with riding coordinates:
 C3A(H3A), C4A(H4A), C9A(H9A), C10A(H10A), C14A(H14A), C15A(H15A), C16A(H16A),
 C17A(H17A), C18A(H18A), C3B(H3B), C4B(H4B), C9B(H9B), C10B(H10B), C14B(H14B),
 C15B(H15B), C16B(H16B), C17B(H17B), C18B(H18B)
2.d Idealised Me refined as rotating group:
 C7A(H7AA,H7AB,H7AC), C7B(H7BA,H7BB,H7BC)
;
_olex2_submission_special_instructions 'No special instructions were received'
_oxdiff_exptl_absorpt_empirical_details
;
Empirical correction (ABSPACK) includes:
- Absorption correction using spherical harmonics
- Frame scaling
;
_oxdiff_exptl_absorpt_empirical_full_max 2.135
_oxdiff_exptl_absorpt_empirical_full_min 0.861

loop_
_space_group_symop_operation_xyz
'x, y, z'
'-x+1/2, y+1/2, -z+1/2'
'-x, -y, -z'
'x-1/2, -y-1/2, z-1/2'

loop_
_atom_site_label
_atom_site_type_symbol
_atom_site_fract_x
_atom_site_fract_y
_atom_site_fract_z
_atom_site_U_iso_or_equiv
_atom_site_adp_type
_atom_site_occupancy
_atom_site_site_symmetry_order
_atom_site_calc_flag
_atom_site_refinement_flags_posn
_atom_site_refinement_flags_adp
_atom_site_refinement_flags_occupancy
_atom_site_disorder_assembly
_atom_site_disorder_group
O1A O 0.39845(8) 0.55045(6) 0.67334(4) 0.02424(18) Uani 1 1 d . . . . .
H1A H 0.4440(18) 0.5007(14) 0.6987(8) 0.054(5) Uiso 1 1 d . . . . .
O2A O 0.48244(7) 0.64688(6) 0.74964(4) 0.02195(18) Uani 1 1 d . . . . .
O3A O 0.23898(8) 1.01782(6) 0.68736(4) 0.02483(19) Uani 1 1 d . . . . .
O4A O 0.18912(9) 1.00014(6) 0.58423(4) 0.0313(2) Uani 1 1 d . . . . .
C1A C 0.41643(10) 0.63497(8) 0.70042(5) 0.0188(2) Uani 1 1 d . . . . .
C2A C 0.34984(10) 0.71457(8) 0.66670(5) 0.0187(2) Uani 1 1 d . . . . .
C3A C 0.28391(11) 0.70930(8) 0.61023(5) 0.0225(2) Uani 1 1 d . . . . .
H3A H 0.2729 0.6531 0.5854 0.027 Uiso 1 1 calc R . . . .
C4A C 0.23248(11) 0.80357(9) 0.59349(5) 0.0231(2) Uani 1 1 d . . . . .
H4A H 0.1828 0.8190 0.5559 0.028 Uiso 1 1 calc R . . . .
C5A C 0.26660(10) 0.86551(8) 0.63986(5) 0.0196(2) Uani 1 1 d . . . . .
C6A C 0.23177(11) 0.96824(8) 0.64118(5) 0.0205(2) Uani 1 1 d . . . . .
C7A C 0.15151(16) 1.09999(10) 0.58181(7) 0.0390(3) Uani 1 1 d . . . . .
H7AA H 0.1183 1.1163 0.5392 0.059 Uiso 1 1 calc GR . . . .
H7AB H 0.2282 1.1399 0.5936 0.059 Uiso 1 1 calc GR . . . .
H7AC H 0.0826 1.1115 0.6109 0.059 Uiso 1 1 calc GR . . . .
C8A C 0.35002(10) 0.81614(8) 0.69150(5) 0.0181(2) Uani 1 1 d . . . . .
C9A C 0.48798(10) 0.85989(8) 0.69653(5) 0.0193(2) Uani 1 1 d . . . . .
H9A H 0.5487 0.8550 0.6647 0.023 Uiso 1 1 calc R . . . .
C10A C 0.51309(11) 0.90526(8) 0.75004(5) 0.0201(2) Uani 1 1 d . . . . .
H10A H 0.5942 0.9364 0.7609 0.024 Uiso 1 1 calc R . . . .
C11A C 0.39990(11) 0.90271(8) 0.79222(5) 0.0195(2) Uani 1 1 d . . . . .
H11A H 0.3558 0.9667 0.7908 0.023 Uiso 1 1 calc R . . . .
C12A C 0.30526(10) 0.82822(8) 0.75960(5) 0.0189(2) Uani 1 1 d . . . . .
H12A H 0.2133 0.8514 0.7588 0.023 Uiso 1 1 calc R . . . .
H12B H 0.3109 0.7663 0.7821 0.023 Uiso 1 1 calc R . . . .
C13A C 0.43856(11) 0.87827(8) 0.85974(5) 0.0206(2) Uani 1 1 d . . . . .
C14A C 0.53873(12) 0.81332(9) 0.87563(6) 0.0253(3) Uani 1 1 d . . . . .
H14A H 0.5840 0.7832 0.8435 0.030 Uiso 1 1 calc R . . . .
C15A C 0.57354(12) 0.79177(9) 0.93780(6) 0.0279(3) Uani 1 1 d . . . . .
H15A H 0.6428 0.7478 0.9479 0.033 Uiso 1 1 calc R . . . .
C16A C 0.50748(13) 0.83418(10) 0.98498(6) 0.0309(3) Uani 1 1 d . . . . .
H16A H 0.5310 0.8195 1.0275 0.037 Uiso 1 1 calc R . . . .
C17A C 0.40680(15) 0.89817(11) 0.96986(6) 0.0393(3) Uani 1 1 d . . . . .
H17A H 0.3605 0.9271 1.0021 0.047 Uiso 1 1 calc R . . . .
C18A C 0.37329(13) 0.92031(10) 0.90782(6) 0.0320(3) Uani 1 1 d . . . . .
H18A H 0.3046 0.9649 0.8980 0.038 Uiso 1 1 calc R . . . .
O1B O 0.58777(8) 0.51012(6) 0.81926(4) 0.02474(19) Uani 1 1 d . . . . .
H1B H 0.5504(17) 0.5552(13) 0.7929(8) 0.045(5) Uiso 1 1 d . . . . .
O2B O 0.51517(7) 0.41375(6) 0.74051(4) 0.02131(18) Uani 1 1 d . . . . .
O3B O 0.75601(8) 0.04461(6) 0.81721(4) 0.0275(2) Uani 1 1 d . . . . .
O4B O 0.81527(9) 0.07232(6) 0.91851(4) 0.0290(2) Uani 1 1 d . . . . .
C1B C 0.57343(10) 0.42590(8) 0.79192(5) 0.0189(2) Uani 1 1 d . . . . .
C2B C 0.63434(10) 0.34692(8) 0.82868(5) 0.0194(2) Uani 1 1 d . . . . .
C3B C 0.68149(11) 0.35309(9) 0.88873(6) 0.0235(2) Uani 1 1 d . . . . .
H3B H 0.6813 0.4092 0.9138 0.028 Uiso 1 1 calc R . . . .
C4B C 0.73254(11) 0.26058(9) 0.90897(6) 0.0238(2) Uani 1 1 d . . . . .
H4B H 0.7702 0.2461 0.9495 0.029 Uiso 1 1 calc R . . . .
C5B C 0.71798(11) 0.19836(8) 0.86084(5) 0.0206(2) Uani 1 1 d . . . . .
C6B C 0.76278(11) 0.09771(8) 0.86164(5) 0.0212(2) Uani 1 1 d . . . . .
C7B C 0.85856(14) -0.02593(10) 0.92385(7) 0.0332(3) Uani 1 1 d . . . . .
H7BA H 0.9329 -0.0359 0.8976 0.050 Uiso 1 1 calc GR . . . .
H7BB H 0.7862 -0.0686 0.9100 0.050 Uiso 1 1 calc GR . . . .
H7BC H 0.8860 -0.0399 0.9675 0.050 Uiso 1 1 calc GR . . . .
C8B C 0.64411(10) 0.24507(8) 0.80519(5) 0.0182(2) Uani 1 1 d . . . . .
C9B C 0.50788(11) 0.19918(8) 0.79645(5) 0.0202(2) Uani 1 1 d . . . . .
H9B H 0.4420 0.2051 0.8257 0.024 Uiso 1 1 calc R . . . .
C10B C 0.49208(11) 0.15054(8) 0.74376(5) 0.0214(2) Uani 1 1 d . . . . .
H10B H 0.4132 0.1179 0.7309 0.026 Uiso 1 1 calc R . . . .
C11B C 0.61248(11) 0.15206(8) 0.70601(5) 0.0206(2) Uani 1 1 d . . . . .
H11B H 0.6587 0.0892 0.7115 0.025 Uiso 1 1 calc R . . . .
C12B C 0.69891(11) 0.23077(8) 0.73958(5) 0.0194(2) Uani 1 1 d . . . . .
H12C H 0.7920 0.2102 0.7438 0.023 Uiso 1 1 calc R . . . .
H12D H 0.6934 0.2913 0.7155 0.023 Uiso 1 1 calc R . . . .
C13B C 0.58171(11) 0.16856(8) 0.63686(5) 0.0219(2) Uani 1 1 d . . . . .
C14B C 0.50656(12) 0.24683(9) 0.61515(6) 0.0252(3) Uani 1 1 d . . . . .
H14B H 0.4755 0.2916 0.6442 0.030 Uiso 1 1 calc R . . . .
C15B C 0.47675(12) 0.25983(9) 0.55167(6) 0.0286(3) Uani 1 1 d . . . . .
H15B H 0.4257 0.3134 0.5375 0.034 Uiso 1 1 calc R . . . .
C16B C 0.52129(13) 0.19470(10) 0.50874(6) 0.0316(3) Uani 1 1 d . . . . .
H16B H 0.5014 0.2039 0.4652 0.038 Uiso 1 1 calc R . . . .
C17B C 0.59483(14) 0.11630(11) 0.52967(6) 0.0355(3) Uani 1 1 d . . . . .
H17B H 0.6248 0.0712 0.5005 0.043 Uiso 1 1 calc R . . . .
C18B C 0.62467(13) 0.10378(10) 0.59326(6) 0.0300(3) Uani 1 1 d . . . . .
H18B H 0.6754 0.0499 0.6072 0.036 Uiso 1 1 calc R . . . .

loop_
_atom_site_aniso_label
_atom_site_aniso_U_11
_atom_site_aniso_U_22
_atom_site_aniso_U_33
_atom_site_aniso_U_23
_atom_site_aniso_U_13
_atom_site_aniso_U_12
O1A 0.0287(4) 0.0158(4) 0.0276(4) -0.0025(3) -0.0038(3) 0.0018(3)
O2A 0.0204(4) 0.0174(4) 0.0274(4) -0.0006(3) -0.0036(3) -0.0007(3)
O3A 0.0270(4) 0.0202(4) 0.0268(4) -0.0018(3) -0.0019(3) 0.0020(3)
O4A 0.0457(5) 0.0239(5) 0.0239(4) 0.0045(3) 0.0001(4) 0.0114(4)
C1A 0.0158(5) 0.0162(5) 0.0247(6) -0.0013(4) 0.0029(4) -0.0017(4)
C2A 0.0163(5) 0.0175(5) 0.0225(6) -0.0005(4) 0.0022(4) -0.0012(4)
C3A 0.0239(6) 0.0198(6) 0.0238(6) -0.0026(4) 0.0010(4) -0.0007(4)
C4A 0.0237(6) 0.0238(6) 0.0214(6) 0.0012(4) -0.0017(4) 0.0008(5)
C5A 0.0176(5) 0.0201(6) 0.0212(5) 0.0018(4) 0.0025(4) 0.0011(4)
C6A 0.0180(5) 0.0210(6) 0.0226(6) 0.0031(4) 0.0012(4) 0.0003(4)
C7A 0.0569(9) 0.0253(7) 0.0349(7) 0.0095(6) 0.0036(6) 0.0135(6)
C8A 0.0169(5) 0.0166(5) 0.0206(5) 0.0001(4) 0.0012(4) 0.0006(4)
C9A 0.0171(5) 0.0181(5) 0.0228(6) 0.0031(4) 0.0025(4) 0.0004(4)
C10A 0.0196(5) 0.0166(6) 0.0239(6) 0.0032(4) -0.0009(4) -0.0018(4)
C11A 0.0207(5) 0.0160(5) 0.0215(6) 0.0009(4) -0.0005(4) 0.0004(4)
C12A 0.0173(5) 0.0195(6) 0.0199(5) 0.0001(4) 0.0010(4) -0.0001(4)
C13A 0.0221(5) 0.0176(5) 0.0219(6) 0.0002(4) -0.0001(4) -0.0028(4)
C14A 0.0266(6) 0.0255(6) 0.0238(6) 0.0012(5) 0.0022(5) 0.0044(5)
C15A 0.0270(6) 0.0288(7) 0.0274(6) 0.0059(5) -0.0018(5) 0.0027(5)
C16A 0.0339(7) 0.0366(7) 0.0219(6) 0.0036(5) -0.0023(5) -0.0004(6)
C17A 0.0450(8) 0.0500(9) 0.0234(7) -0.0020(6) 0.0055(6) 0.0147(7)
C18A 0.0342(7) 0.0362(7) 0.0256(6) -0.0005(5) 0.0012(5) 0.0122(6)
O1B 0.0297(4) 0.0165(4) 0.0271(4) -0.0019(3) -0.0056(3) 0.0016(3)
O2B 0.0207(4) 0.0175(4) 0.0253(4) -0.0003(3) -0.0019(3) -0.0001(3)
O3B 0.0313(5) 0.0209(4) 0.0297(5) 0.0003(3) -0.0028(4) 0.0034(3)
O4B 0.0348(5) 0.0256(5) 0.0260(5) 0.0061(3) -0.0023(4) 0.0083(4)
C1B 0.0160(5) 0.0168(5) 0.0243(6) -0.0006(4) 0.0030(4) -0.0019(4)
C2B 0.0169(5) 0.0173(6) 0.0239(6) 0.0005(4) 0.0017(4) -0.0013(4)
C3B 0.0252(6) 0.0207(6) 0.0245(6) -0.0014(4) 0.0009(5) -0.0022(5)
C4B 0.0254(6) 0.0231(6) 0.0224(6) 0.0029(4) -0.0019(4) -0.0026(5)
C5B 0.0173(5) 0.0216(6) 0.0227(6) 0.0035(4) 0.0006(4) -0.0001(4)
C6B 0.0180(5) 0.0210(6) 0.0248(6) 0.0048(4) 0.0012(4) -0.0005(4)
C7B 0.0363(7) 0.0265(7) 0.0366(7) 0.0110(5) 0.0011(6) 0.0085(5)
C8B 0.0168(5) 0.0158(5) 0.0219(5) 0.0013(4) 0.0008(4) 0.0006(4)
C9B 0.0165(5) 0.0190(6) 0.0251(6) 0.0033(4) 0.0022(4) -0.0001(4)
C10B 0.0195(5) 0.0177(6) 0.0266(6) 0.0040(4) -0.0011(4) -0.0023(4)
C11B 0.0217(5) 0.0171(5) 0.0230(6) 0.0012(4) 0.0002(4) 0.0009(4)
C12B 0.0179(5) 0.0191(6) 0.0214(5) 0.0018(4) 0.0022(4) 0.0004(4)
C13B 0.0222(5) 0.0198(6) 0.0236(6) -0.0001(4) 0.0009(4) -0.0027(4)
C14B 0.0299(6) 0.0199(6) 0.0253(6) -0.0015(5) -0.0020(5) -0.0003(5)
C15B 0.0301(6) 0.0268(7) 0.0281(6) 0.0033(5) -0.0051(5) -0.0020(5)
C16B 0.0302(6) 0.0428(8) 0.0214(6) 0.0013(5) -0.0003(5) -0.0031(6)
C17B 0.0373(7) 0.0431(8) 0.0262(7) -0.0076(6) 0.0042(5) 0.0059(6)
C18B 0.0322(7) 0.0292(7) 0.0286(7) -0.0021(5) 0.0018(5) 0.0072(5)

loop_
_atom_type_symbol
_atom_type_description
_atom_type_scat_dispersion_real
_atom_type_scat_dispersion_imag
_atom_type_scat_source
C C 0.0181 0.0091 'International Tables Vol C Tables 4.2.6.8 and 6.1.1.4'
H H 0.0000 0.0000 'International Tables Vol C Tables 4.2.6.8 and 6.1.1.4'
O O 0.0492 0.0322 'International Tables Vol C Tables 4.2.6.8 and 6.1.1.4'

loop_
_geom_angle_atom_site_label_1
_geom_angle_atom_site_label_2
_geom_angle_atom_site_label_3
_geom_angle
_geom_angle_site_symmetry_1
_geom_angle_site_symmetry_3
_geom_angle_publ_flag
C6A O4A C7A 114.95(10) . . ?
O1A C1A C2A 114.32(10) . . ?
O2A C1A O1A 123.50(10) . . ?
O2A C1A C2A 122.19(10) . . ?
C1A C2A C8A 123.05(9) . . ?
C3A C2A C1A 126.12(10) . . ?
C3A C2A C8A 110.82(10) . . ?
C2A C3A C4A 108.91(10) . . ?
C5A C4A C3A 109.07(10) . . ?
C4A C5A C6A 125.86(11) . . ?
C4A C5A C8A 110.71(10) . . ?
C6A C5A C8A 123.43(10) . . ?
O3A C6A O4A 123.63(11) . . ?
O3A C6A C5A 124.74(10) . . ?
O4A C6A C5A 111.62(10) . . ?
C2A C8A C5A 100.42(9) . . ?
C2A C8A C9A 112.33(9) . . ?
C2A C8A C12A 115.72(9) . . ?
C5A C8A C9A 109.93(9) . . ?
C5A C8A C12A 116.64(9) . . ?
C9A C8A C12A 102.14(9) . . ?
C10A C9A C8A 112.39(10) . . ?
C9A C10A C11A 113.20(10) . . ?
C10A C11A C12A 102.85(9) . . ?
C10A C11A C13A 114.43(9) . . ?
C13A C11A C12A 113.35(9) . . ?
C11A C12A C8A 106.44(9) . . ?
C14A C13A C11A 121.62(10) . . ?
C18A C13A C11A 120.28(10) . . ?
C18A C13A C14A 118.09(11) . . ?
C15A C14A C13A 121.05(11) . . ?
C16A C15A C14A 120.06(12) . . ?
C15A C16A C17A 119.53(12) . . ?
C16A C17A C18A 120.27(12) . . ?
C17A C18A C13A 121.01(12) . . ?
C6B O4B C7B 115.09(10) . . ?
O1B C1B C2B 113.55(10) . . ?
O2B C1B O1B 123.71(10) . . ?
O2B C1B C2B 122.74(10) . . ?
C1B C2B C8B 124.11(10) . . ?
C3B C2B C1B 125.26(11) . . ?
C3B C2B C8B 110.51(10) . . ?
C2B C3B C4B 109.20(10) . . ?
C5B C4B C3B 108.95(10) . . ?
C4B C5B C6B 125.73(11) . . ?
C4B C5B C8B 110.46(10) . . ?
C6B C5B C8B 123.78(10) . . ?
O3B C6B O4B 123.54(11) . . ?
O3B C6B C5B 124.97(11) . . ?
O4B C6B C5B 111.47(10) . . ?
C2B C8B C5B 100.50(9) . . ?
C2B C8B C9B 110.89(9) . . ?
C2B C8B C12B 117.07(9) . . ?
C5B C8B C9B 108.59(9) . . ?
C5B C8B C12B 117.78(9) . . ?
C9B C8B C12B 102.04(9) . . ?
C10B C9B C8B 112.51(10) . . ?
C9B C10B C11B 112.98(10) . . ?
C10B C11B C12B 102.57(9) . . ?
C10B C11B C13B 113.57(9) . . ?
C13B C11B C12B 114.98(9) . . ?
C8B C12B C11B 106.48(9) . . ?
C14B C13B C11B 121.43(10) . . ?
C18B C13B C11B 120.25(11) . . ?
C18B C13B C14B 118.28(11) . . ?
C15B C14B C13B 120.75(11) . . ?
C14B C15B C16B 120.16(12) . . ?
C17B C16B C15B 119.68(12) . . ?
C16B C17B C18B 119.91(12) . . ?
C17B C18B C13B 121.21(12) . . ?

loop_
_geom_bond_atom_site_label_1
_geom_bond_atom_site_label_2
_geom_bond_distance
_geom_bond_site_symmetry_2
_geom_bond_publ_flag
O1A C1A 1.3227(14) . ?
O2A C1A 1.2265(14) . ?
O3A C6A 1.2059(14) . ?
O4A C6A 1.3453(14) . ?
O4A C7A 1.4458(16) . ?
C1A C2A 1.4687(15) . ?
C2A C3A 1.3490(16) . ?
C2A C8A 1.5143(15) . ?
C3A C4A 1.4534(16) . ?
C4A C5A 1.3463(16) . ?
C5A C6A 1.4782(16) . ?
C5A C8A 1.5184(15) . ?
C8A C9A 1.5302(15) . ?
C8A C12A 1.5637(15) . ?
C9A C10A 1.3207(16) . ?
C10A C11A 1.5081(15) . ?
C11A C12A 1.5547(15) . ?
C11A C13A 1.5144(15) . ?
C13A C14A 1.3917(16) . ?
C13A C18A 1.3895(17) . ?
C14A C15A 1.3899(17) . ?
C15A C16A 1.3812(18) . ?
C16A C17A 1.3836(19) . ?
C17A C18A 1.3863(19) . ?
O1B C1B 1.3177(14) . ?
O2B C1B 1.2304(14) . ?
O3B C6B 1.2049(15) . ?
O4B C6B 1.3474(14) . ?
O4B C7B 1.4432(15) . ?
C1B C2B 1.4699(15) . ?
C2B C3B 1.3481(17) . ?
C2B C8B 1.5136(15) . ?
C3B C4B 1.4487(17) . ?
C4B C5B 1.3493(17) . ?
C5B C6B 1.4773(16) . ?
C5B C8B 1.5174(15) . ?
C8B C9B 1.5298(15) . ?
C8B C12B 1.5562(15) . ?
C9B C10B 1.3185(16) . ?
C10B C11B 1.5099(15) . ?
C11B C12B 1.5565(16) . ?
C11B C13B 1.5127(16) . ?
C13B C14B 1.3974(17) . ?
C13B C18B 1.3897(17) . ?
C14B C15B 1.3869(17) . ?
C15B C16B 1.3889(19) . ?
C16B C17B 1.385(2) . ?
C17B C18B 1.3884(19) . ?
